data_1535645
loop_
_publ_author_name
'Huang, F.Q.'
'Deng, B.'
'Ibers, J.A.'

_publ_section_title
;
 Syntheses and structures of six compounds in the A2 Li M S4 (A = K, Rb,
 Cs; M = V, Nb, Ta) family
;
_journal_name_full 'Journal of Solid State Chemistry'
_journal_page_first 194
_journal_page_last 199
_journal_volume 178
_journal_year 2005
_chemical_formula_sum 'Li Rb2 S4 Ta'
_chemical_name_systematic 'Rb2 Li Ta S4'
_space_group_IT_number 2
_symmetry_space_group_name_Hall '-P 1'
_symmetry_space_group_name_H-M 'P -1'
_cell_angle_alpha 71.747
_cell_angle_beta 87.766
_cell_angle_gamma 83.652
_cell_formula_units_Z 4
_cell_length_a 7.0452
_cell_length_b 11.3929
_cell_length_c 11.8205
_cell_volume 895.502
_citation_journal_id_ASTM JSSCBI
_cod_data_source_file Huang_JSSCBI_2005_1687.cif
_cod_data_source_block Li1Rb2S4Ta1
_cod_original_cell_volume 895.5017
_cod_original_formula_sum 'Li1 Rb2 S4 Ta1'
_cod_database_code 1535645

loop_
_symmetry_equiv_pos_as_xyz
x,y,z
-x,-y,-z

loop_
_atom_site_label
_atom_site_type_symbol
_atom_site_fract_x
_atom_site_fract_y
_atom_site_fract_z
_atom_site_occupancy
_atom_site_U_iso_or_equiv
Li2 Li+1 0.777 0.4749 0.0706 1 0.0
Ta1 Ta+5 0.21665 0.23006 0.01356 1 0.0
S4 S-2 0.2533 0.59758 0.40177 1 0.0
S1 S-2 0.0354 0.62705 0.06158 1 0.0
S3 S-2 0.1685 0.11729 0.20609 1 0.0
S7 S-2 0.5426 0.14479 0.53137 1 0.0
S8 S-2 0.7629 0.379 0.289 1 0.0
Rb4 Rb+1 0.683 0.09757 0.24961 1 0.0
Rb3 Rb+1 0.26594 0.3759 0.27703 1 0.0
Ta2 Ta+5 0.22436 0.72668 0.51384 1 0.0
S2 S-2 0.0551 0.14703 0.53401 1 0.0
S5 S-2 0.2669 0.10305 0.89982 1 0.0
S6 S-2 0.4694 0.33931 0.00534 1 0.0
Rb2 Rb+1 0.24902 0.34911 0.65126 1 0.0
Li1 Li+1 0.177 0.0126 0.416 1 0.0
Rb1 Rb+1 0.2486 0.84507 0.14373 1 0.0
